data_4078046
loop_
_publ_author_name
'Roa, Ari\'an E.'
'Salazar, Ver\'onica'
'L\'opez-Serrano, Joaqu\?\'in'
'O\~nate, Enrique'
'Alvarado-Rodr\?\'iguez, Jos\'e G.'
'Paneque, Margarita'
'Poveda, Manuel L.'

_publ_section_title
;
 Coupling of Aromatic Aldehydes with CO2Me-Substituted TpMe2Ir(III)
 Metallacyclopentadienes
;
_journal_issue 8
_journal_name_full Organometallics
_journal_page_first 3185
_journal_paper_doi 10.1021/om3000554
_journal_volume 31
_journal_year 2012
_chemical_formula_sum 'C44 H55 B Cl4 Ir N7 O13'
_chemical_formula_weight 1234.76
_chemical_name_systematic
;

 ?

;
_space_group_IT_number 14
_symmetry_cell_setting monoclinic
_symmetry_space_group_name_Hall '-P 2yn'
_symmetry_space_group_name_H-M 'P 1 21/n 1'
_atom_sites_solution_hydrogens geom
_atom_sites_solution_primary heavy
_atom_sites_solution_secondary difmap
_audit_creation_method SHELXL-97
_cell_angle_alpha 90.00
_cell_angle_beta 103.087(5)
_cell_angle_gamma 90.00
_cell_formula_units_Z 4
_cell_length_a 13.507(3)
_cell_length_b 20.843(4)
_cell_length_c 19.049(4)
_cell_measurement_reflns_used 1287
_cell_measurement_temperature 295(2)
_cell_measurement_theta_max 16.59
_cell_measurement_theta_min 2.24
_cell_volume 5223.5(19)
_computing_cell_refinement 'Bruker SMART'
_computing_data_collection 'Bruker SMART'
_computing_data_reduction 'Bruker SAINT'
_computing_molecular_graphics 'Bruker SHELXTL'
_computing_publication_material 'Bruker SHELXTL'
_computing_structure_refinement 'SHELXL-97 (Sheldrick, 1997)'
_computing_structure_solution 'SHELXS-97 (Sheldrick, 1990)'
_diffrn_ambient_temperature 295(2)
_diffrn_measured_fraction_theta_full 0.996
_diffrn_measured_fraction_theta_max 0.996
_diffrn_measurement_device_type 'CCD area detector'
_diffrn_measurement_method 'phi and omega scans'
_diffrn_radiation_monochromator graphite
_diffrn_radiation_source 'fine-focus sealed tube'
_diffrn_radiation_type MoK\a
_diffrn_radiation_wavelength 0.71073
_diffrn_reflns_av_R_equivalents 0.0424
_diffrn_reflns_av_sigmaI/netI 0.0531
_diffrn_reflns_limit_h_max 16
_diffrn_reflns_limit_h_min -16
_diffrn_reflns_limit_k_max 24
_diffrn_reflns_limit_k_min -24
_diffrn_reflns_limit_l_max 22
_diffrn_reflns_limit_l_min -15
_diffrn_reflns_number 32001
_diffrn_reflns_theta_full 25.15
_diffrn_reflns_theta_max 25.15
_diffrn_reflns_theta_min 1.47
_exptl_absorpt_coefficient_mu 2.827
_exptl_absorpt_correction_T_max 0.3500
_exptl_absorpt_correction_T_min 0.2774
_exptl_absorpt_correction_type multi-scan
_exptl_absorpt_process_details 'SADABS-2004/1 (Bruker,2004)'
_exptl_crystal_colour orange
_exptl_crystal_density_diffrn 1.570
_exptl_crystal_density_method 'not measured'
_exptl_crystal_description prismatic
_exptl_crystal_F_000 2488
_exptl_crystal_size_max 0.61
_exptl_crystal_size_mid 0.54
_exptl_crystal_size_min 0.47
_refine_diff_density_max 0.987
_refine_diff_density_min -0.520
_refine_diff_density_rms 0.105
_refine_ls_extinction_method none
_refine_ls_goodness_of_fit_ref 0.953
_refine_ls_hydrogen_treatment constr
_refine_ls_matrix_type full
_refine_ls_number_parameters 673
_refine_ls_number_reflns 9319
_refine_ls_number_restraints 41
_refine_ls_restrained_S_all 0.957
_refine_ls_R_factor_all 0.0482
_refine_ls_R_factor_gt 0.0288
_refine_ls_shift/su_max 0.004
_refine_ls_shift/su_mean 0.000
_refine_ls_structure_factor_coef Fsqd
_refine_ls_weighting_details 'calc w=1/[\s^2^(Fo^2^)+(0.0351P)^2^+0.0000P] where P=(Fo^2^+2Fc^2^)/3'
_refine_ls_weighting_scheme calc
_refine_ls_wR_factor_gt 0.0654
_refine_ls_wR_factor_ref 0.0694
_reflns_number_gt 6916
_reflns_number_total 9319
_reflns_threshold_expression >2sigma(I)
_cod_data_source_file om3000554_si_002.cif
_cod_data_source_block 6c_dmo_19
_cod_depositor_comments
;
The following automatic conversions were performed:

'_symmetry_cell_setting' value 'Monoclinic' changed to 'monoclinic'
according to /home/saulius/struct/CIF-dictionaries/cif_core.dic
dictionary named 'cif_core.dic' version 2.4.1 from 2010-06-29.

Automatic conversion script
Id: cif_fix_values 1715 2011-07-08 13:25:40Z adriana 
;
_cod_original_cell_volume 5223.2(17)
_cod_original_sg_symbol_H-M P2(1)/n
_cod_database_code 4078046

loop_
_symmetry_equiv_pos_as_xyz
'x, y, z'
'-x+1/2, y+1/2, -z+1/2'
'-x, -y, -z'
'x-1/2, -y-1/2, z-1/2'

loop_
_atom_site_label
_atom_site_type_symbol
_atom_site_fract_x
_atom_site_fract_y
_atom_site_fract_z
_atom_site_U_iso_or_equiv
_atom_site_adp_type
_atom_site_occupancy
_atom_site_symmetry_multiplicity
_atom_site_calc_flag
_atom_site_refinement_flags
_atom_site_disorder_assembly
_atom_site_disorder_group
Ir1 Ir -0.032411(11) 0.723722(7) 0.619253(8) 0.02902(6) Uani 1 1 d . . .
N1 N -0.0713(3) 0.73194(16) 0.71609(18) 0.0384(8) Uani 1 1 d . . .
N2 N -0.1622(3) 0.70340(16) 0.72072(18) 0.0399(9) Uani 1 1 d . . .
N3 N -0.0756(2) 0.62506(15) 0.61283(18) 0.0349(8) Uani 1 1 d . . .
N4 N -0.1596(2) 0.60969(16) 0.63866(19) 0.0405(9) Uani 1 1 d . . .
N5 N -0.1865(2) 0.74184(17) 0.56672(19) 0.0385(8) Uani 1 1 d . . .
N6 N -0.2585(2) 0.70827(17) 0.59219(19) 0.0416(9) Uani 1 1 d . . .
N7 N 0.0116(3) 0.63538(19) 0.1939(2) 0.0562(11) Uani 1 1 d . . .
B1 B -0.2240(4) 0.6645(3) 0.6583(3) 0.0461(13) Uani 1 1 d . . .
H1 H -0.2839 0.6465 0.6722 0.055 Uiso 1 1 calc R . .
O1 O -0.00152(19) 0.71120(12) 0.51749(14) 0.0335(6) Uani 1 1 d . . .
O2 O -0.1594(3) 0.86351(19) 0.6336(2) 0.0893(14) Uani 1 1 d . . .
O3 O -0.0221(3) 0.90364(17) 0.70405(19) 0.0684(10) Uani 1 1 d . . .
O4 O 0.1849(3) 0.93328(15) 0.66896(18) 0.0627(9) Uani 1 1 d . . .
O5 O 0.0492(2) 0.95846(14) 0.58266(17) 0.0566(9) Uani 1 1 d . . .
O6 O 0.1000(2) 0.83946(15) 0.44096(16) 0.0545(8) Uani 1 1 d . . .
O7 O 0.2157(2) 0.90146(14) 0.51197(17) 0.0573(9) Uani 1 1 d . . .
O8 O 0.2980(2) 0.76193(15) 0.49385(17) 0.0517(8) Uani 1 1 d . . .
O9 O 0.2479(2) 0.66845(14) 0.53265(16) 0.0460(7) Uani 1 1 d . . .
O10 O 0.3785(2) 0.71986(17) 0.66446(17) 0.0591(9) Uani 1 1 d . . .
O11 O 0.3148(2) 0.68552(15) 0.75527(16) 0.0504(8) Uani 1 1 d . . .
O12 O 0.1075(3) 0.65790(17) 0.78552(18) 0.0657(10) Uani 1 1 d . . .
O13 O 0.1556(2) 0.59576(14) 0.70470(17) 0.0565(9) Uani 1 1 d . . .
C1 C -0.0337(4) 0.7609(2) 0.7792(2) 0.0452(11) Uani 1 1 d . . .
C2 C -0.1011(4) 0.7515(2) 0.8234(3) 0.0578(13) Uani 1 1 d . . .
H2 H -0.0936 0.7671 0.8701 0.069 Uiso 1 1 calc R . .
C3 C -0.1801(4) 0.7156(2) 0.7864(2) 0.0487(12) Uani 1 1 d . . .
C4 C 0.0657(4) 0.7932(2) 0.7994(3) 0.0625(14) Uani 1 1 d . . .
H4A H 0.1098 0.7695 0.8372 0.094 Uiso 1 1 calc R . .
H4B H 0.0566 0.8358 0.8161 0.094 Uiso 1 1 calc R . .
H4C H 0.0954 0.7954 0.7583 0.094 Uiso 1 1 calc R . .
C5 C -0.2710(4) 0.6901(3) 0.8090(3) 0.0727(17) Uani 1 1 d . . .
H5A H -0.3315 0.7063 0.7775 0.109 Uiso 1 1 calc R . .
H5B H -0.2693 0.7034 0.8576 0.109 Uiso 1 1 calc R . .
H5C H -0.2709 0.6441 0.8067 0.109 Uiso 1 1 calc R . .
C6 C -0.0384(3) 0.5704(2) 0.5929(2) 0.0393(10) Uani 1 1 d . . .
C7 C -0.0973(4) 0.5195(2) 0.6067(2) 0.0514(12) Uani 1 1 d . . .
H7 H -0.0874 0.4762 0.5988 0.062 Uiso 1 1 calc R . .
C8 C -0.1730(3) 0.5458(2) 0.6346(3) 0.0490(12) Uani 1 1 d . . .
C9 C 0.0493(3) 0.5669(2) 0.5572(3) 0.0483(12) Uani 1 1 d . . .
H9A H 0.0243 0.5635 0.5060 0.073 Uiso 1 1 calc R . .
H9B H 0.0901 0.5301 0.5746 0.073 Uiso 1 1 calc R . .
H9C H 0.0898 0.6050 0.5681 0.073 Uiso 1 1 calc R . .
C10 C -0.2586(4) 0.5133(2) 0.6592(3) 0.0750(17) Uani 1 1 d . . .
H10A H -0.2670 0.5327 0.7032 0.112 Uiso 1 1 calc R . .
H10B H -0.2432 0.4685 0.6673 0.112 Uiso 1 1 calc R . .
H10C H -0.3203 0.5178 0.6229 0.112 Uiso 1 1 calc R . .
C11 C -0.2354(3) 0.7768(2) 0.5108(2) 0.0452(11) Uani 1 1 d . . .
C12 C -0.3383(3) 0.7653(2) 0.5001(3) 0.0567(13) Uani 1 1 d . . .
H12 H -0.3893 0.7832 0.4644 0.068 Uiso 1 1 calc R . .
C13 C -0.3513(3) 0.7228(2) 0.5518(3) 0.0547(13) Uani 1 1 d . . .
C14 C -0.1841(4) 0.8213(3) 0.4701(3) 0.0637(14) Uani 1 1 d . . .
H14A H -0.1127 0.8119 0.4804 0.096 Uiso 1 1 calc R . .
H14B H -0.1941 0.8647 0.4840 0.096 Uiso 1 1 calc R . .
H14C H -0.2121 0.8163 0.4194 0.096 Uiso 1 1 calc R . .
C15 C -0.4470(4) 0.6949(3) 0.5652(4) 0.095(2) Uani 1 1 d . . .
H15A H -0.4539 0.6513 0.5485 0.143 Uiso 1 1 calc R . .
H15B H -0.5040 0.7196 0.5399 0.143 Uiso 1 1 calc R . .
H15C H -0.4448 0.6959 0.6160 0.143 Uiso 1 1 calc R . .
C16 C -0.0638(3) 0.6872(2) 0.4655(2) 0.0393(10) Uani 1 1 d . . .
H16 H -0.1283 0.6775 0.4719 0.047 Uiso 1 1 calc R . .
C17 C -0.0430(3) 0.6737(2) 0.3975(2) 0.0381(10) Uani 1 1 d . . .
C18 C -0.1200(3) 0.6518(2) 0.3406(2) 0.0500(12) Uani 1 1 d . . .
H18 H -0.1848 0.6457 0.3486 0.060 Uiso 1 1 calc R . .
C19 C -0.1038(3) 0.6389(2) 0.2736(2) 0.0505(12) Uani 1 1 d . . .
H19 H -0.1574 0.6247 0.2372 0.061 Uiso 1 1 calc R . .
C20 C -0.0058(3) 0.6468(2) 0.2592(2) 0.0454(11) Uani 1 1 d . . .
C21 C 0.0711(3) 0.6679(2) 0.3167(2) 0.0474(11) Uani 1 1 d . . .
H21 H 0.1366 0.6727 0.3097 0.057 Uiso 1 1 calc R . .
C22 C 0.0534(3) 0.6817(2) 0.3825(2) 0.0430(11) Uani 1 1 d . . .
H22 H 0.1066 0.6969 0.4186 0.052 Uiso 1 1 calc R . .
C23 C -0.0702(4) 0.6182(3) 0.1331(3) 0.0763(17) Uani 1 1 d . . .
H23A H -0.1059 0.5816 0.1456 0.114 Uiso 1 1 calc R . .
H23B H -0.0424 0.6080 0.0924 0.114 Uiso 1 1 calc R . .
H23C H -0.1164 0.6536 0.1213 0.114 Uiso 1 1 calc R . .
C24 C 0.1121(5) 0.6449(3) 0.1792(3) 0.088(2) Uani 1 1 d . . .
H24A H 0.1303 0.6894 0.1851 0.133 Uiso 1 1 calc R . .
H24B H 0.1110 0.6318 0.1307 0.133 Uiso 1 1 calc R . .
H24C H 0.1611 0.6196 0.2122 0.133 Uiso 1 1 calc R . .
C25 C 0.0024(3) 0.81956(18) 0.6257(2) 0.0337(9) Uani 1 1 d . . .
C26 C 0.0834(3) 0.84816(18) 0.6083(2) 0.0325(9) Uani 1 1 d . . .
C27 C 0.1509(3) 0.81647(18) 0.5672(2) 0.0331(9) Uani 1 1 d . . .
C28 C 0.1987(3) 0.76058(18) 0.5844(2) 0.0306(9) Uani 1 1 d . . .
C29 C 0.1995(3) 0.72260(18) 0.6506(2) 0.0316(9) Uani 1 1 d . . .
C30 C 0.1141(3) 0.70112(18) 0.6686(2) 0.0324(9) Uani 1 1 d . . .
C31 C -0.0698(4) 0.8630(2) 0.6539(3) 0.0518(12) Uani 1 1 d . . .
C32 C -0.0952(6) 0.9470(3) 0.7283(4) 0.130(3) Uani 1 1 d . . .
H32A H -0.1631 0.9367 0.7030 0.195 Uiso 1 1 calc R . .
H32B H -0.0803 0.9907 0.7185 0.195 Uiso 1 1 calc R . .
H32C H -0.0893 0.9417 0.7792 0.195 Uiso 1 1 calc R . .
C33 C 0.1113(3) 0.9172(2) 0.6247(2) 0.0404(10) Uani 1 1 d . . .
C34 C 0.0774(5) 1.0254(2) 0.5953(3) 0.098(2) Uani 1 1 d . . .
H34A H 0.0665 1.0384 0.6414 0.146 Uiso 1 1 calc R . .
H34B H 0.0366 1.0514 0.5582 0.146 Uiso 1 1 calc R . .
H34C H 0.1479 1.0308 0.5949 0.146 Uiso 1 1 calc R . .
C35 C 0.1528(3) 0.8516(2) 0.4981(2) 0.0367(10) Uani 1 1 d . . .
C36 C 0.2155(5) 0.9444(3) 0.4526(3) 0.089(2) Uani 1 1 d . . .
H36A H 0.2809 0.9645 0.4590 0.134 Uiso 1 1 calc R . .
H36B H 0.1643 0.9766 0.4510 0.134 Uiso 1 1 calc R . .
H36C H 0.2013 0.9206 0.4083 0.134 Uiso 1 1 calc R . .
C37 C 0.2561(3) 0.7323(2) 0.5328(2) 0.0348(10) Uani 1 1 d . . .
C38 C 0.2963(4) 0.6335(2) 0.4844(3) 0.0638(15) Uani 1 1 d . . .
H38A H 0.2902 0.6572 0.4405 0.096 Uiso 1 1 calc R . .
H38B H 0.2641 0.5924 0.4740 0.096 Uiso 1 1 calc R . .
H38C H 0.3669 0.6274 0.5067 0.096 Uiso 1 1 calc R . .
C39 C 0.3059(3) 0.70860(19) 0.6891(2) 0.0385(10) Uani 1 1 d . . .
C40 C 0.4167(3) 0.6719(2) 0.7945(3) 0.0589(13) Uani 1 1 d . . .
H40A H 0.4468 0.6408 0.7685 0.088 Uiso 1 1 calc R . .
H40B H 0.4151 0.6551 0.8412 0.088 Uiso 1 1 calc R . .
H40C H 0.4562 0.7106 0.8000 0.088 Uiso 1 1 calc R . .
C41 C 0.1260(3) 0.6515(2) 0.7279(2) 0.0395(10) Uani 1 1 d . . .
C42 C 0.1589(5) 0.5421(3) 0.7543(3) 0.094(2) Uani 1 1 d . . .
H42A H 0.2045 0.5520 0.7994 0.140 Uiso 1 1 calc R . .
H42B H 0.1823 0.5043 0.7341 0.140 Uiso 1 1 calc R . .
H42C H 0.0921 0.5345 0.7620 0.140 Uiso 1 1 calc R . .
C43 C 0.9820(6) 0.5960(3) 0.8950(4) 0.116(3) Uani 1 1 d . . .
H43A H 1.0151 0.6237 0.8664 0.139 Uiso 1 1 calc R . .
H43B H 0.9364 0.6222 0.9155 0.139 Uiso 1 1 calc R . .
Cl1 Cl 1.0702(2) 0.56393(12) 0.96185(15) 0.1747(11) Uani 1 1 d . . .
Cl2 Cl 0.91085(16) 0.53826(12) 0.83857(12) 0.1312(7) Uani 1 1 d . . .
Cl3 Cl 0.6892(9) 0.5215(8) 0.3841(9) 0.265(9) Uani 0.389(5) 1 d PDU A 1
C45 C 0.6462(16) 0.5756(10) 0.4387(14) 0.195(10) Uani 0.389(5) 1 d PDU A 1
H45A H 0.6974 0.5839 0.4824 0.234 Uiso 0.389(5) 1 calc PR A 1
H45B H 0.6266 0.6159 0.4138 0.234 Uiso 0.389(5) 1 calc PR A 1
Cl4 Cl 0.5425(7) 0.5370(6) 0.4574(7) 0.284(7) Uani 0.389(5) 1 d PDU A 1
Cl3A Cl 0.6919(6) 0.5572(3) 0.4408(4) 0.201(3) Uani 0.611(5) 1 d PDU A 2
C45A C 0.6424(17) 0.5297(7) 0.3564(9) 0.211(11) Uani 0.611(5) 1 d PDU A 2
H45C H 0.6963 0.5276 0.3304 0.253 Uiso 0.611(5) 1 calc PR A 2
H45D H 0.5924 0.5603 0.3316 0.253 Uiso 0.611(5) 1 calc PR A 2
Cl4A Cl 0.5853(6) 0.4548(2) 0.3530(3) 0.233(4) Uani 0.611(5) 1 d PDU A 2

loop_
_atom_site_aniso_label
_atom_site_aniso_U_11
_atom_site_aniso_U_22
_atom_site_aniso_U_33
_atom_site_aniso_U_23
_atom_site_aniso_U_13
_atom_site_aniso_U_12
Ir1 0.02995(9) 0.03059(9) 0.02803(9) -0.00096(8) 0.00972(6) -0.00077(8)
N1 0.045(2) 0.039(2) 0.033(2) -0.0020(17) 0.0145(16) 0.0024(17)
N2 0.043(2) 0.044(2) 0.037(2) 0.0006(17) 0.0208(18) 0.0022(16)
N3 0.0350(18) 0.0298(19) 0.043(2) -0.0019(16) 0.0157(16) -0.0041(15)
N4 0.036(2) 0.043(2) 0.048(2) -0.0011(18) 0.0202(18) -0.0079(16)
N5 0.0292(18) 0.050(2) 0.038(2) 0.0019(17) 0.0116(16) -0.0040(16)
N6 0.0288(19) 0.053(2) 0.046(2) 0.0005(18) 0.0130(17) -0.0018(16)
N7 0.065(3) 0.064(3) 0.037(2) -0.010(2) 0.006(2) 0.003(2)
B1 0.039(3) 0.049(3) 0.058(3) 0.000(3) 0.028(3) -0.005(2)
O1 0.0347(15) 0.0383(17) 0.0286(15) -0.0030(12) 0.0093(13) -0.0046(12)
O2 0.045(2) 0.089(3) 0.131(4) -0.046(3) 0.016(2) 0.017(2)
O3 0.076(2) 0.066(2) 0.068(2) -0.024(2) 0.025(2) 0.0135(19)
O4 0.065(2) 0.0406(19) 0.068(2) -0.0111(17) -0.0161(19) -0.0062(16)
O5 0.065(2) 0.0297(17) 0.064(2) 0.0032(15) -0.0082(18) 0.0002(15)
O6 0.060(2) 0.064(2) 0.0348(18) 0.0056(16) 0.0020(16) -0.0072(17)
O7 0.071(2) 0.0459(19) 0.055(2) 0.0089(16) 0.0150(18) -0.0243(17)
O8 0.0531(19) 0.056(2) 0.054(2) 0.0085(16) 0.0278(17) 0.0024(15)
O9 0.0455(17) 0.0417(19) 0.0539(19) -0.0124(15) 0.0173(15) -0.0014(14)
O10 0.0305(16) 0.093(3) 0.053(2) 0.0163(19) 0.0086(15) -0.0004(17)
O11 0.0379(17) 0.067(2) 0.0423(18) 0.0155(16) 0.0001(14) -0.0010(15)
O12 0.077(2) 0.073(2) 0.055(2) 0.0296(19) 0.0305(19) 0.0161(19)
O13 0.067(2) 0.0331(18) 0.063(2) 0.0104(16) 0.0005(18) 0.0061(15)
C1 0.064(3) 0.040(3) 0.032(2) 0.000(2) 0.013(2) 0.008(2)
C2 0.086(4) 0.056(3) 0.036(3) -0.003(2) 0.025(3) 0.012(3)
C3 0.066(3) 0.046(3) 0.044(3) 0.005(2) 0.032(3) 0.013(2)
C4 0.086(4) 0.056(3) 0.040(3) -0.010(2) 0.004(3) -0.012(3)
C5 0.088(4) 0.082(4) 0.067(4) 0.007(3) 0.056(3) 0.012(3)
C6 0.040(2) 0.040(3) 0.039(2) -0.005(2) 0.011(2) -0.0070(19)
C7 0.067(3) 0.036(3) 0.059(3) -0.011(2) 0.031(3) -0.010(2)
C8 0.054(3) 0.043(3) 0.053(3) -0.004(2) 0.020(2) -0.016(2)
C9 0.052(3) 0.039(3) 0.059(3) -0.011(2) 0.022(2) -0.005(2)
C10 0.076(4) 0.061(4) 0.102(5) -0.007(3) 0.051(4) -0.029(3)
C11 0.044(3) 0.057(3) 0.035(2) 0.007(2) 0.009(2) 0.008(2)
C12 0.038(3) 0.074(4) 0.054(3) 0.001(3) 0.000(2) 0.012(2)
C13 0.035(3) 0.063(3) 0.065(3) -0.007(3) 0.010(2) 0.000(2)
C14 0.061(3) 0.073(4) 0.058(3) 0.026(3) 0.017(3) 0.010(3)
C15 0.032(3) 0.123(5) 0.128(6) 0.021(5) 0.011(3) -0.009(3)
C16 0.038(2) 0.041(3) 0.040(3) -0.003(2) 0.010(2) -0.006(2)
C17 0.040(2) 0.039(2) 0.035(2) -0.003(2) 0.007(2) -0.002(2)
C18 0.043(3) 0.061(3) 0.044(3) -0.011(2) 0.006(2) -0.009(2)
C19 0.052(3) 0.055(3) 0.039(3) -0.014(2) -0.002(2) -0.004(2)
C20 0.058(3) 0.039(3) 0.038(3) -0.002(2) 0.009(2) 0.003(2)
C21 0.043(3) 0.062(3) 0.038(3) -0.003(2) 0.009(2) -0.002(2)
C22 0.044(3) 0.052(3) 0.031(2) -0.004(2) 0.002(2) -0.004(2)
C23 0.093(4) 0.090(4) 0.039(3) -0.016(3) 0.001(3) 0.022(3)
C24 0.109(5) 0.110(5) 0.058(4) -0.015(4) 0.041(4) -0.011(4)
C25 0.049(2) 0.023(2) 0.029(2) -0.0037(17) 0.008(2) 0.0002(18)
C26 0.035(2) 0.027(2) 0.032(2) -0.0012(18) 0.0015(19) 0.0028(17)
C27 0.032(2) 0.032(2) 0.033(2) -0.0011(18) 0.0013(18) -0.0042(18)
C28 0.025(2) 0.032(2) 0.033(2) -0.0030(17) 0.0020(17) -0.0033(16)
C29 0.032(2) 0.029(2) 0.032(2) -0.0031(19) 0.0038(17) 0.0014(19)
C30 0.039(2) 0.032(2) 0.026(2) -0.0033(17) 0.0068(19) -0.0007(18)
C31 0.080(4) 0.033(3) 0.048(3) -0.006(2) 0.026(3) 0.006(3)
C32 0.148(7) 0.117(6) 0.142(7) -0.062(5) 0.066(6) 0.036(5)
C33 0.046(3) 0.031(2) 0.044(3) -0.001(2) 0.010(2) 0.000(2)
C34 0.127(5) 0.028(3) 0.116(5) 0.009(3) -0.017(4) 0.004(3)
C35 0.035(2) 0.038(3) 0.038(3) 0.004(2) 0.010(2) 0.0044(19)
C36 0.137(6) 0.066(4) 0.071(4) 0.020(3) 0.039(4) -0.030(4)
C37 0.028(2) 0.039(3) 0.035(2) -0.004(2) 0.0012(18) 0.0017(19)
C38 0.056(3) 0.065(3) 0.073(4) -0.022(3) 0.018(3) 0.009(3)
C39 0.043(3) 0.034(3) 0.037(3) 0.0003(19) 0.006(2) -0.0013(19)
C40 0.048(3) 0.067(3) 0.052(3) 0.012(3) -0.009(2) 0.004(3)
C41 0.033(2) 0.038(3) 0.046(3) 0.006(2) 0.005(2) -0.0015(19)
C42 0.124(5) 0.051(4) 0.099(5) 0.035(3) 0.012(4) 0.019(3)
C43 0.120(6) 0.077(5) 0.141(7) 0.032(5) 0.011(5) -0.019(4)
Cl1 0.223(3) 0.1172(19) 0.153(2) 0.0197(17) -0.022(2) -0.0163(19)
Cl2 0.1147(15) 0.154(2) 0.1242(17) -0.0259(15) 0.0257(14) 0.0033(14)
Cl3 0.156(9) 0.37(2) 0.296(18) 0.113(14) 0.117(11) 0.112(10)
C45 0.193(18) 0.25(3) 0.123(19) 0.135(17) -0.01(2) 0.09(2)
Cl4 0.175(9) 0.356(16) 0.341(16) -0.047(12) 0.101(9) 0.036(9)
Cl3A 0.243(8) 0.194(6) 0.159(5) 0.027(5) 0.034(6) -0.051(6)
C45A 0.26(3) 0.126(12) 0.202(15) 0.029(12) -0.035(19) 0.062(11)
Cl4A 0.372(9) 0.109(3) 0.177(5) 0.025(3) -0.021(5) 0.025(4)

loop_
_atom_type_symbol
_atom_type_description
_atom_type_scat_dispersion_real
_atom_type_scat_dispersion_imag
_atom_type_scat_source
C C 0.0033 0.0016 'International Tables Vol C Tables 4.2.6.8 and 6.1.1.4'
H H 0.0000 0.0000 'International Tables Vol C Tables 4.2.6.8 and 6.1.1.4'
B B 0.0013 0.0007 'International Tables Vol C Tables 4.2.6.8 and 6.1.1.4'
N N 0.0061 0.0033 'International Tables Vol C Tables 4.2.6.8 and 6.1.1.4'
O O 0.0106 0.0060 'International Tables Vol C Tables 4.2.6.8 and 6.1.1.4'
Cl Cl 0.1484 0.1585 'International Tables Vol C Tables 4.2.6.8 and 6.1.1.4'
Ir Ir -1.4442 7.9887 'International Tables Vol C Tables 4.2.6.8 and 6.1.1.4'

loop_
_geom_angle_atom_site_label_1
_geom_angle_atom_site_label_2
_geom_angle_atom_site_label_3
_geom_angle
N1 Ir1 C30 91.35(14)
N1 Ir1 C25 88.09(14)
C30 Ir1 C25 90.69(16)
N1 Ir1 O1 175.97(12)
C30 Ir1 O1 91.29(13)
C25 Ir1 O1 94.91(13)
N1 Ir1 N5 89.19(13)
C30 Ir1 N5 176.88(14)
C25 Ir1 N5 92.39(15)
O1 Ir1 N5 88.01(12)
N1 Ir1 N3 90.56(13)
C30 Ir1 N3 91.60(14)
C25 Ir1 N3 177.37(14)
O1 Ir1 N3 86.32(11)
N5 Ir1 N3 85.33(13)
C1 N1 N2 107.3(3)
C1 N1 Ir1 136.8(3)
N2 N1 Ir1 115.8(2)
C3 N2 N1 109.0(4)
C3 N2 B1 130.0(4)
N1 N2 B1 121.0(3)
C6 N3 N4 107.3(3)
C6 N3 Ir1 136.4(3)
N4 N3 Ir1 116.2(2)
C8 N4 N3 108.8(3)
C8 N4 B1 132.5(4)
N3 N4 B1 118.3(3)
C11 N5 N6 107.3(3)
C11 N5 Ir1 136.6(3)
N6 N5 Ir1 116.1(3)
C13 N6 N5 109.0(4)
C13 N6 B1 132.1(4)
N5 N6 B1 118.9(3)
C20 N7 C23 121.5(4)
C20 N7 C24 121.3(4)
C23 N7 C24 116.9(4)
N2 B1 N4 110.3(4)
N2 B1 N6 109.5(4)
N4 B1 N6 109.1(4)
C16 O1 Ir1 123.1(2)
C31 O3 C32 111.3(4)
C33 O5 C34 114.4(4)
C35 O7 C36 116.2(4)
C37 O9 C38 117.2(4)
C39 O11 C40 115.8(3)
C41 O13 C42 114.9(4)
N1 C1 C2 108.4(4)
N1 C1 C4 125.4(4)
C2 C1 C4 126.1(4)
C3 C2 C1 107.9(4)
N2 C3 C2 107.4(4)
N2 C3 C5 122.2(5)
C2 C3 C5 130.4(4)
N3 C6 C7 109.2(4)
N3 C6 C9 123.9(4)
C7 C6 C9 126.8(4)
C8 C7 C6 106.2(4)
N4 C8 C7 108.5(4)
N4 C8 C10 122.1(4)
C7 C8 C10 129.5(4)
N5 C11 C12 108.9(4)
N5 C11 C14 123.6(4)
C12 C11 C14 127.5(4)
C13 C12 C11 107.3(4)
N6 C13 C12 107.6(4)
N6 C13 C15 123.0(5)
C12 C13 C15 129.4(5)
O1 C16 C17 124.6(4)
C18 C17 C22 116.3(4)
C18 C17 C16 120.5(4)
C22 C17 C16 123.2(4)
C19 C18 C17 122.6(4)
C18 C19 C20 120.7(4)
N7 C20 C21 121.9(4)
N7 C20 C19 121.7(4)
C21 C20 C19 116.3(4)
C22 C21 C20 122.3(4)
C21 C22 C17 121.8(4)
C26 C25 C31 116.5(4)
C26 C25 Ir1 127.1(3)
C31 C25 Ir1 116.5(3)
C25 C26 C27 124.1(4)
C25 C26 C33 123.4(4)
C27 C26 C33 112.4(3)
C28 C27 C26 125.4(4)
C28 C27 C35 122.2(4)
C26 C27 C35 112.2(3)
C27 C28 C29 125.6(4)
C27 C28 C37 118.3(4)
C29 C28 C37 116.1(3)
C30 C29 C39 126.5(4)
C30 C29 C28 123.3(3)
C39 C29 C28 110.1(3)
C29 C30 C41 117.6(4)
C29 C30 Ir1 126.8(3)
C41 C30 Ir1 115.5(3)
O2 C31 O3 121.5(4)
O2 C31 C25 125.5(5)
O3 C31 C25 113.0(4)
O4 C33 O5 123.5(4)
O4 C33 C26 122.9(4)
O5 C33 C26 113.5(4)
O6 C35 O7 125.0(4)
O6 C35 C27 124.7(4)
O7 C35 C27 110.0(4)
O8 C37 O9 124.1(4)
O8 C37 C28 126.0(4)
O9 C37 C28 109.7(3)
O10 C39 O11 122.3(4)
O10 C39 C29 123.5(4)
O11 C39 C29 114.1(4)
O12 C41 O13 123.1(4)
O12 C41 C30 127.1(4)
O13 C41 C30 109.7(4)
Cl1 C43 Cl2 113.0(4)
Cl4 C45 Cl3 102.7(12)
Cl3A C45A Cl4A 114.6(11)

loop_
_geom_bond_atom_site_label_1
_geom_bond_atom_site_label_2
_geom_bond_distance
Ir1 N1 2.036(3)
Ir1 C30 2.044(4)
Ir1 C25 2.049(4)
Ir1 O1 2.090(2)
Ir1 N5 2.128(3)
Ir1 N3 2.133(3)
N1 C1 1.338(5)
N1 N2 1.386(5)
N2 C3 1.351(5)
N2 B1 1.524(6)
N3 C6 1.335(5)
N3 N4 1.372(4)
N4 C8 1.345(5)
N4 B1 1.532(6)
N5 C11 1.336(5)
N5 N6 1.374(4)
N6 C13 1.347(5)
N6 B1 1.539(6)
N7 C20 1.338(5)
N7 C23 1.452(6)
N7 C24 1.461(6)
O1 C16 1.250(4)
O2 C31 1.185(6)
O3 C31 1.329(6)
O3 C32 1.487(6)
O4 C33 1.197(5)
O5 C33 1.333(5)
O5 C34 1.453(6)
O6 C35 1.186(5)
O7 C35 1.330(5)
O7 C36 1.442(5)
O8 C37 1.201(5)
O9 C37 1.336(5)
O9 C38 1.441(5)
O10 C39 1.203(5)
O11 C39 1.329(5)
O11 C40 1.438(5)
O12 C41 1.188(5)
O13 C41 1.335(5)
O13 C42 1.459(6)
C1 C2 1.386(6)
C1 C4 1.474(6)
C2 C3 1.363(7)
C3 C5 1.489(6)
C6 C7 1.386(6)
C6 C9 1.495(5)
C7 C8 1.367(6)
C8 C10 1.505(6)
C11 C12 1.378(6)
C11 C14 1.480(6)
C12 C13 1.365(7)
C13 C15 1.492(6)
C16 C17 1.414(5)
C17 C18 1.398(6)
C17 C22 1.404(5)
C18 C19 1.369(6)
C19 C20 1.421(6)
C20 C21 1.399(6)
C21 C22 1.358(5)
C25 C26 1.352(5)
C25 C31 1.516(6)
C26 C27 1.483(5)
C26 C33 1.503(5)
C27 C28 1.337(5)
C27 C35 1.513(6)
C28 C29 1.487(5)
C28 C37 1.503(5)
C29 C30 1.353(5)
C29 C39 1.486(6)
C30 C41 1.513(6)
C43 Cl1 1.674(7)
C43 Cl2 1.748(7)
Cl3 C45 1.722(13)
C45 Cl4 1.721(14)
Cl3A C45A 1.696(12)
C45A Cl4A 1.736(12)

loop_
_geom_torsion_atom_site_label_1
_geom_torsion_atom_site_label_2
_geom_torsion_atom_site_label_3
_geom_torsion_atom_site_label_4
_geom_torsion
C30 Ir1 N1 C1 48.0(4)
C25 Ir1 N1 C1 -42.6(4)
O1 Ir1 N1 C1 179(100)
N5 Ir1 N1 C1 -135.0(4)
N3 Ir1 N1 C1 139.6(4)
C30 Ir1 N1 N2 -135.4(3)
C25 Ir1 N1 N2 133.9(3)
O1 Ir1 N1 N2 -4.5(18)
N5 Ir1 N1 N2 41.5(3)
N3 Ir1 N1 N2 -43.8(3)
C1 N1 N2 C3 0.6(4)
Ir1 N1 N2 C3 -176.9(3)
C1 N1 N2 B1 -178.2(4)
Ir1 N1 N2 B1 4.2(5)
N1 Ir1 N3 C6 -138.1(4)
C30 Ir1 N3 C6 -46.7(4)
C25 Ir1 N3 C6 163(3)
O1 Ir1 N3 C6 44.5(4)
N5 Ir1 N3 C6 132.8(4)
N1 Ir1 N3 N4 37.4(3)
C30 Ir1 N3 N4 128.7(3)
C25 Ir1 N3 N4 -22(3)
O1 Ir1 N3 N4 -140.1(3)
N5 Ir1 N3 N4 -51.8(3)
C6 N3 N4 C8 0.2(5)
Ir1 N3 N4 C8 -176.5(3)
C6 N3 N4 B1 -173.8(4)
Ir1 N3 N4 B1 9.5(5)
N1 Ir1 N5 C11 137.2(4)
C30 Ir1 N5 C11 -123(2)
C25 Ir1 N5 C11 49.2(5)
O1 Ir1 N5 C11 -45.7(4)
N3 Ir1 N5 C11 -132.1(4)
N1 Ir1 N5 N6 -46.4(3)
C30 Ir1 N5 N6 54(3)
C25 Ir1 N5 N6 -134.4(3)
O1 Ir1 N5 N6 130.7(3)
N3 Ir1 N5 N6 44.2(3)
C11 N5 N6 C13 0.0(5)
Ir1 N5 N6 C13 -177.4(3)
C11 N5 N6 B1 -178.8(4)
Ir1 N5 N6 B1 3.8(5)
C3 N2 B1 N4 -121.3(4)
N1 N2 B1 N4 57.2(5)
C3 N2 B1 N6 118.7(4)
N1 N2 B1 N6 -62.8(5)
C8 N4 B1 N2 123.5(5)
N3 N4 B1 N2 -64.2(5)
C8 N4 B1 N6 -116.2(5)
N3 N4 B1 N6 56.1(5)
C13 N6 B1 N2 -122.6(5)
N5 N6 B1 N2 55.9(5)
C13 N6 B1 N4 116.7(5)
N5 N6 B1 N4 -64.9(5)
N1 Ir1 O1 C16 11.9(18)
C30 Ir1 O1 C16 142.8(3)
C25 Ir1 O1 C16 -126.4(3)
N5 Ir1 O1 C16 -34.1(3)
N3 Ir1 O1 C16 51.3(3)
N2 N1 C1 C2 -0.8(5)
Ir1 N1 C1 C2 175.9(3)
N2 N1 C1 C4 175.4(4)
Ir1 N1 C1 C4 -7.8(7)
N1 C1 C2 C3 0.8(5)
C4 C1 C2 C3 -175.5(5)
N1 N2 C3 C2 -0.1(5)
B1 N2 C3 C2 178.6(4)
N1 N2 C3 C5 -178.5(4)
B1 N2 C3 C5 0.2(7)
C1 C2 C3 N2 -0.4(5)
C1 C2 C3 C5 177.8(5)
N4 N3 C6 C7 -0.9(5)
Ir1 N3 C6 C7 174.8(3)
N4 N3 C6 C9 175.7(4)
Ir1 N3 C6 C9 -8.5(7)
N3 C6 C7 C8 1.2(5)
C9 C6 C7 C8 -175.3(4)
N3 N4 C8 C7 0.6(5)
B1 N4 C8 C7 173.4(5)
N3 N4 C8 C10 179.6(4)
B1 N4 C8 C10 -7.6(8)
C6 C7 C8 N4 -1.1(5)
C6 C7 C8 C10 180.0(5)
N6 N5 C11 C12 -0.4(5)
Ir1 N5 C11 C12 176.2(3)
N6 N5 C11 C14 177.9(4)
Ir1 N5 C11 C14 -5.5(7)
N5 C11 C12 C13 0.7(6)
C14 C11 C12 C13 -177.6(5)
N5 N6 C13 C12 0.4(5)
B1 N6 C13 C12 179.0(5)
N5 N6 C13 C15 -179.5(5)
B1 N6 C13 C15 -0.9(8)
C11 C12 C13 N6 -0.7(6)
C11 C12 C13 C15 179.3(6)
Ir1 O1 C16 C17 -175.2(3)
O1 C16 C17 C18 -174.6(4)
O1 C16 C17 C22 4.8(7)
C22 C17 C18 C19 -0.3(7)
C16 C17 C18 C19 179.2(4)
C17 C18 C19 C20 0.6(7)
C23 N7 C20 C21 -175.3(5)
C24 N7 C20 C21 -0.4(7)
C23 N7 C20 C19 4.0(7)
C24 N7 C20 C19 178.8(5)
C18 C19 C20 N7 -179.0(4)
C18 C19 C20 C21 0.3(7)
N7 C20 C21 C22 177.7(4)
C19 C20 C21 C22 -1.6(7)
C20 C21 C22 C17 2.0(7)
C18 C17 C22 C21 -1.0(6)
C16 C17 C22 C21 179.5(4)
N1 Ir1 C25 C26 138.1(4)
C30 Ir1 C25 C26 46.8(4)
O1 Ir1 C25 C26 -44.5(4)
N5 Ir1 C25 C26 -132.7(4)
N3 Ir1 C25 C26 -163(3)
N1 Ir1 C25 C31 -40.9(3)
C30 Ir1 C25 C31 -132.3(3)
O1 Ir1 C25 C31 136.4(3)
N5 Ir1 C25 C31 48.2(3)
N3 Ir1 C25 C31 18(3)
C31 C25 C26 C27 -167.8(4)
Ir1 C25 C26 C27 13.1(6)
C31 C25 C26 C33 8.3(6)
Ir1 C25 C26 C33 -170.8(3)
C25 C26 C27 C28 -54.1(6)
C33 C26 C27 C28 129.4(4)
C25 C26 C27 C35 120.6(4)
C33 C26 C27 C35 -55.9(4)
C26 C27 C28 C29 -5.0(6)
C35 C27 C28 C29 -179.2(4)
C26 C27 C28 C37 174.1(3)
C35 C27 C28 C37 0.0(6)
C27 C28 C29 C30 57.8(6)
C37 C28 C29 C30 -121.3(4)
C27 C28 C29 C39 -126.3(4)
C37 C28 C29 C39 54.6(4)
C39 C29 C30 C41 -8.2(6)
C28 C29 C30 C41 167.0(4)
C39 C29 C30 Ir1 176.6(3)
C28 C29 C30 Ir1 -8.2(6)
N1 Ir1 C30 C29 -138.3(4)
C25 Ir1 C30 C29 -50.2(4)
O1 Ir1 C30 C29 44.7(4)
N5 Ir1 C30 C29 122(2)
N3 Ir1 C30 C29 131.1(4)
N1 Ir1 C30 C41 46.4(3)
C25 Ir1 C30 C41 134.5(3)
O1 Ir1 C30 C41 -130.5(3)
N5 Ir1 C30 C41 -54(3)
N3 Ir1 C30 C41 -44.2(3)
C32 O3 C31 O2 -0.2(7)
C32 O3 C31 C25 177.8(5)
C26 C25 C31 O2 131.3(5)
Ir1 C25 C31 O2 -49.5(6)
C26 C25 C31 O3 -46.6(5)
Ir1 C25 C31 O3 132.6(3)
C34 O5 C33 O4 -0.6(7)
C34 O5 C33 C26 -177.3(4)
C25 C26 C33 O4 110.2(5)
C27 C26 C33 O4 -73.3(5)
C25 C26 C33 O5 -73.1(5)
C27 C26 C33 O5 103.4(4)
C36 O7 C35 O6 2.2(7)
C36 O7 C35 C27 -172.3(4)
C28 C27 C35 O6 81.1(6)
C26 C27 C35 O6 -93.8(5)
C28 C27 C35 O7 -104.4(4)
C26 C27 C35 O7 80.7(4)
C38 O9 C37 O8 2.5(6)
C38 O9 C37 C28 178.3(3)
C27 C28 C37 O8 31.4(6)
C29 C28 C37 O8 -149.3(4)
C27 C28 C37 O9 -144.3(4)
C29 C28 C37 O9 34.9(4)
C40 O11 C39 O10 -2.9(6)
C40 O11 C39 C29 -179.5(4)
C30 C29 C39 O10 167.2(4)
C28 C29 C39 O10 -8.6(6)
C30 C29 C39 O11 -16.2(6)
C28 C29 C39 O11 168.0(3)
C42 O13 C41 O12 2.8(6)
C42 O13 C41 C30 -173.5(4)
C29 C30 C41 O12 114.1(5)
Ir1 C30 C41 O12 -70.1(5)
C29 C30 C41 O13 -69.8(5)
Ir1 C30 C41 O13 106.0(3)
